data_1520469
loop_
_publ_author_name
'Beckett, Michael A.'
'Timmis, James'
'Horton, Peter N.'
'Hursthouse, Michael B.'

_publ_section_title
;
 C5H16B5NO10
;
_journal_name_full 'Crystal Structure Report Archive'
_journal_page_first 1259
_journal_year 2010
_chemical_formula_moiety 'B5 H4 O10, C5 H12 N'
_chemical_formula_sum 'C5 H16 B5 N O10'
_chemical_formula_weight 304.24
_space_group_IT_number 14
_symmetry_cell_setting monoclinic
_symmetry_space_group_name_Hall '-P 2ybc'
_symmetry_space_group_name_H-M 'P 1 21/c 1'
_atom_sites_solution_hydrogens geom
_atom_sites_solution_primary direct
_atom_sites_solution_secondary difmap
_cell_angle_alpha 90.00
_cell_angle_beta 92.517(3)
_cell_angle_gamma 90.00
_cell_formula_units_Z 4
_cell_length_a 9.4446(4)
_cell_length_b 13.9129(7)
_cell_length_c 10.3330(3)
_cell_measurement_reflns_used 3154
_cell_measurement_temperature 120(2)
_cell_measurement_theta_max 27.485
_cell_measurement_theta_min 2.910
_cell_volume 1356.46(10)
_computing_cell_refinement 'DENZO (Otwinowski & Minor, 1997) & COLLECT (Hooft, R.W.W., 1998)'
_computing_data_collection 'COLLECT (Hooft, R.W.W., 1998)'
_computing_data_reduction 'DENZO (Otwinowski & Minor, 1997) & COLLECT (Hooft, R.W.W., 1998)'
_computing_molecular_graphics 'ORTEP3 for Windows (Farrugia, 1997)'
_computing_publication_material 'WinGX (Farrugia, 1999)'
_computing_structure_refinement 'SHELXL-97 (Sheldrick, 2008)'
_computing_structure_solution 'SHELXS-97 (Sheldrick, 2008)'
_diffrn_ambient_temperature 120(2)
_diffrn_detector_area_resol_mean 9.091
_diffrn_measured_fraction_theta_full 0.998
_diffrn_measured_fraction_theta_max 0.998
_diffrn_measurement_device_type 'Bruker-Nonius Roper CCD camera on \k-goniostat'
_diffrn_measurement_method '\f & \w scans'
_diffrn_radiation_monochromator graphite
_diffrn_radiation_source 'Bruker-Nonius FR591 rotating anode'
_diffrn_radiation_type MoK\a
_diffrn_radiation_wavelength 0.71073
_diffrn_reflns_av_R_equivalents 0.0500
_diffrn_reflns_av_sigmaI/netI 0.0447
_diffrn_reflns_limit_h_max 12
_diffrn_reflns_limit_h_min -12
_diffrn_reflns_limit_k_max 16
_diffrn_reflns_limit_k_min -18
_diffrn_reflns_limit_l_max 13
_diffrn_reflns_limit_l_min -13
_diffrn_reflns_number 15990
_diffrn_reflns_theta_full 27.48
_diffrn_reflns_theta_max 27.48
_diffrn_reflns_theta_min 3.53
_exptl_absorpt_coefficient_mu 0.131
_exptl_absorpt_correction_T_max 0.9768
_exptl_absorpt_correction_T_min 0.9469
_exptl_absorpt_correction_type multi-scan
_exptl_absorpt_process_details 'SADABS 2007/2 (Sheldrick, G.M., 2007)'
_exptl_crystal_colour Colourless
_exptl_crystal_density_diffrn 1.490
_exptl_crystal_density_method 'not measured'
_exptl_crystal_description 'Cut Block'
_exptl_crystal_F_000 632
_exptl_crystal_size_max 0.42
_exptl_crystal_size_mid 0.38
_exptl_crystal_size_min 0.18
_refine_diff_density_max 0.264
_refine_diff_density_min -0.270
_refine_diff_density_rms 0.057
_refine_ls_extinction_method none
_refine_ls_goodness_of_fit_ref 1.027
_refine_ls_hydrogen_treatment constr
_refine_ls_matrix_type full
_refine_ls_number_parameters 215
_refine_ls_number_reflns 3110
_refine_ls_number_restraints 13
_refine_ls_restrained_S_all 1.029
_refine_ls_R_factor_all 0.0665
_refine_ls_R_factor_gt 0.0447
_refine_ls_shift/su_max 0.000
_refine_ls_shift/su_mean 0.000
_refine_ls_structure_factor_coef Fsqd
_refine_ls_weighting_details 'calc w=1/[\s^2^(Fo^2^)+(0.0627P)^2^+0.2571P] where P=(Fo^2^+2Fc^2^)/3'
_refine_ls_weighting_scheme calc
_refine_ls_wR_factor_gt 0.1078
_refine_ls_wR_factor_ref 0.1204
_reflns_number_gt 2319
_reflns_number_total 3110
_reflns_threshold_expression >2sigma(I)
_cod_data_source_file eCrystal-1259.cif
_cod_data_source_block 2010src0035
_cod_depositor_comments
;
Citation :
Beckett, Michael A. and Timmis, James and Horton, Peter N. and 
Hursthouse, Michael B. (2010) 
University of Southampton, Crystal Structure Report Archive. 
(doi:10.5258/ecrystals/1259)

More at:
http://ecrystals.chem.soton.ac.uk/1259/
;
_cod_original_sg_symbol_H-M P2(1)/c
_cod_database_code 1520469

loop_
_symmetry_equiv_pos_as_xyz
'x, y, z'
'-x, y+1/2, -z+1/2'
'-x, -y, -z'
'x, -y-1/2, z-1/2'

loop_
_atom_site_label
_atom_site_type_symbol
_atom_site_fract_x
_atom_site_fract_y
_atom_site_fract_z
_atom_site_U_iso_or_equiv
_atom_site_adp_type
_atom_site_occupancy
_atom_site_symmetry_multiplicity
_atom_site_calc_flag
_atom_site_refinement_flags
_atom_site_disorder_assembly
_atom_site_disorder_group
B1 B 0.77962(16) 0.12458(14) 0.12862(15) 0.0173(4) Uani 1 1 d . . .
B2 B 0.52885(18) 0.07624(13) 0.11978(15) 0.0180(4) Uani 1 1 d . . .
B3 B 0.60536(18) 0.19021(14) -0.03373(16) 0.0197(4) Uani 1 1 d . . .
B4 B 1.03908(17) 0.09963(13) 0.13504(15) 0.0178(4) Uani 1 1 d . . .
B5 B 0.94297(18) 0.21472(14) 0.27745(15) 0.0189(4) Uani 1 1 d . . .
O1 O 0.66619(10) 0.05871(8) 0.15903(9) 0.0178(3) Uani 1 1 d . . .
O2 O 0.49579(10) 0.14768(8) 0.03025(9) 0.0203(3) Uani 1 1 d . . .
O3 O 0.74168(10) 0.18018(8) 0.01045(9) 0.0190(3) Uani 1 1 d . . .
O4 O 0.90652(10) 0.06810(8) 0.10102(9) 0.0184(3) Uani 1 1 d . . .
O5 O 1.05916(10) 0.17296(8) 0.22305(10) 0.0219(3) Uani 1 1 d . . .
O6 O 0.80916(10) 0.19007(8) 0.23814(9) 0.0191(3) Uani 1 1 d . . .
O7 O 0.42670(11) 0.02006(9) 0.16686(11) 0.0253(3) Uani 1 1 d . . .
H7 H 0.3469 0.0396 0.1389 0.038 Uiso 1 1 calc R . .
O8 O 0.56678(11) 0.24067(9) -0.14211(10) 0.0253(3) Uani 1 1 d . . .
H8 H 0.6396 0.2619 -0.1763 0.038 Uiso 1 1 calc R . .
O9 O 1.15528(11) 0.06005(9) 0.08402(10) 0.0239(3) Uani 1 1 d . . .
H9 H 1.1300 0.0194 0.0275 0.036 Uiso 1 1 calc R . .
O10 O 0.97380(11) 0.28146(9) 0.37054(10) 0.0247(3) Uani 1 1 d . . .
H10 H 0.8993 0.2970 0.4068 0.037 Uiso 1 1 calc R . .
C1 C 0.2586(4) 0.1578(4) 0.6626(5) 0.0223(7) Uani 0.741(3) 1 d PD A 1
H1 H 0.2472 0.2275 0.6409 0.027 Uiso 0.741(3) 1 calc PR A 1
C2 C 0.1304(5) 0.0996(3) 0.6056(5) 0.0336(10) Uani 0.741(3) 1 d PD A 1
H2A H 0.0899 0.0587 0.6731 0.040 Uiso 0.741(3) 1 calc PR A 1
H2B H 0.0555 0.1434 0.5704 0.040 Uiso 0.741(3) 1 calc PR A 1
C3 C 0.1887(5) 0.0373(3) 0.4970(3) 0.0461(9) Uani 0.741(3) 1 d PD A 1
H3A H 0.2019 -0.0299 0.5263 0.055 Uiso 0.741(3) 1 calc PR A 1
H3B H 0.1232 0.0380 0.4195 0.055 Uiso 0.741(3) 1 calc PR A 1
C4 C 0.3274(3) 0.0816(2) 0.4673(2) 0.0463(7) Uani 0.741(3) 1 d PD A 1
H4A H 0.3138 0.1360 0.4062 0.056 Uiso 0.741(3) 1 calc PR A 1
H4B H 0.3908 0.0337 0.4291 0.056 Uiso 0.741(3) 1 calc PR A 1
C5 C 0.3887(5) 0.1165(5) 0.5984(7) 0.0332(8) Uani 0.741(3) 1 d PD A 1
H5A H 0.4618 0.1666 0.5875 0.040 Uiso 0.741(3) 1 calc PR A 1
H5B H 0.4307 0.0627 0.6497 0.040 Uiso 0.741(3) 1 calc PR A 1
N1 N 0.2727(9) 0.1443(9) 0.8069(5) 0.0238(8) Uani 0.741(3) 1 d PD A 1
H1A H 0.2827 0.0807 0.8255 0.036 Uiso 0.741(3) 1 calc PR A 1
H1B H 0.1938 0.1673 0.8438 0.036 Uiso 0.741(3) 1 calc PR A 1
H1C H 0.3501 0.1769 0.8389 0.036 Uiso 0.741(3) 1 calc PR A 1
C21 C 0.2852(16) 0.1548(14) 0.6450(16) 0.0223(7) Uani 0.259(3) 1 d PD A 2
H21 H 0.2953 0.2248 0.6253 0.027 Uiso 0.259(3) 1 calc PR A 2
C22 C 0.1399(17) 0.1209(12) 0.5883(17) 0.0336(10) Uani 0.259(3) 1 d PD A 2
H22A H 0.0700 0.1149 0.6565 0.040 Uiso 0.259(3) 1 calc PR A 2
H22B H 0.1023 0.1652 0.5201 0.040 Uiso 0.259(3) 1 calc PR A 2
C23 C 0.1765(14) 0.0234(11) 0.5324(12) 0.0461(9) Uani 0.259(3) 1 d PD A 2
H23A H 0.1382 -0.0281 0.5870 0.055 Uiso 0.259(3) 1 calc PR A 2
H23B H 0.1322 0.0171 0.4442 0.055 Uiso 0.259(3) 1 calc PR A 2
C24 C 0.3278(9) 0.0126(6) 0.5270(7) 0.0463(7) Uani 0.259(3) 1 d PD A 2
H24A H 0.3540 0.0028 0.4362 0.056 Uiso 0.259(3) 1 calc PR A 2
H24B H 0.3597 -0.0441 0.5783 0.056 Uiso 0.259(3) 1 calc PR A 2
C25 C 0.3987(17) 0.1026(16) 0.581(2) 0.0332(8) Uani 0.259(3) 1 d PD A 2
H25A H 0.4766 0.0860 0.6448 0.040 Uiso 0.259(3) 1 calc PR A 2
H25B H 0.4376 0.1418 0.5114 0.040 Uiso 0.259(3) 1 calc PR A 2
N21 N 0.288(3) 0.143(3) 0.7880(16) 0.0238(8) Uani 0.259(3) 1 d PD A 2
H21A H 0.2874 0.0795 0.8081 0.036 Uiso 0.259(3) 1 calc PR A 2
H21B H 0.2095 0.1716 0.8197 0.036 Uiso 0.259(3) 1 calc PR A 2
H21C H 0.3670 0.1712 0.8238 0.036 Uiso 0.259(3) 1 calc PR A 2

loop_
_atom_site_aniso_label
_atom_site_aniso_U_11
_atom_site_aniso_U_22
_atom_site_aniso_U_33
_atom_site_aniso_U_23
_atom_site_aniso_U_13
_atom_site_aniso_U_12
B1 0.0130(8) 0.0227(10) 0.0162(8) -0.0010(7) 0.0007(6) -0.0007(7)
B2 0.0155(8) 0.0208(9) 0.0176(8) -0.0019(7) 0.0001(6) 0.0002(7)
B3 0.0168(8) 0.0237(10) 0.0185(8) -0.0029(7) 0.0006(6) 0.0019(7)
B4 0.0141(8) 0.0213(9) 0.0179(8) 0.0004(7) -0.0008(6) -0.0001(7)
B5 0.0170(8) 0.0231(10) 0.0168(8) -0.0005(7) 0.0012(6) -0.0007(7)
O1 0.0124(5) 0.0213(6) 0.0197(5) 0.0011(4) 0.0008(4) -0.0002(4)
O2 0.0131(5) 0.0270(6) 0.0208(5) 0.0033(4) 0.0001(4) 0.0021(4)
O3 0.0140(5) 0.0253(6) 0.0178(5) 0.0026(4) 0.0005(4) -0.0003(4)
O4 0.0123(5) 0.0222(6) 0.0208(5) -0.0038(4) 0.0005(4) 0.0004(4)
O5 0.0132(5) 0.0272(7) 0.0253(5) -0.0078(5) 0.0009(4) -0.0022(5)
O6 0.0144(5) 0.0253(6) 0.0175(5) -0.0034(4) 0.0006(4) -0.0006(5)
O7 0.0131(5) 0.0286(7) 0.0340(6) 0.0079(5) -0.0013(4) -0.0013(5)
O8 0.0174(6) 0.0352(7) 0.0232(6) 0.0083(5) 0.0004(4) 0.0023(5)
O9 0.0130(5) 0.0303(7) 0.0284(6) -0.0102(5) -0.0015(4) 0.0007(5)
O10 0.0166(5) 0.0327(7) 0.0250(6) -0.0110(5) 0.0020(4) -0.0029(5)
C1 0.018(2) 0.0249(10) 0.0243(17) 0.0046(11) 0.0117(11) 0.0067(14)
C2 0.0331(12) 0.041(3) 0.0257(18) 0.0000(16) -0.0038(11) 0.0014(16)
C3 0.0643(18) 0.044(2) 0.031(2) -0.0017(17) 0.0072(16) 0.0025(14)
C4 0.0621(18) 0.0471(17) 0.0307(13) 0.0004(11) 0.0138(12) 0.0201(14)
C5 0.0346(13) 0.029(2) 0.037(2) 0.0046(13) 0.0186(11) 0.0115(14)
N1 0.019(2) 0.0277(9) 0.0242(18) -0.002(2) -0.0007(14) 0.0027(15)
C21 0.018(2) 0.0249(10) 0.0243(17) 0.0046(11) 0.0117(11) 0.0067(14)
C22 0.0331(12) 0.041(3) 0.0257(18) 0.0000(16) -0.0038(11) 0.0014(16)
C23 0.0643(18) 0.044(2) 0.031(2) -0.0017(17) 0.0072(16) 0.0025(14)
C24 0.0621(18) 0.0471(17) 0.0307(13) 0.0004(11) 0.0138(12) 0.0201(14)
C25 0.0346(13) 0.029(2) 0.037(2) 0.0046(13) 0.0186(11) 0.0115(14)
N21 0.019(2) 0.0277(9) 0.0242(18) -0.002(2) -0.0007(14) 0.0027(15)

loop_
_atom_type_symbol
_atom_type_description
_atom_type_scat_dispersion_real
_atom_type_scat_dispersion_imag
_atom_type_scat_source
C C 0.0033 0.0016 'International Tables Vol C Tables 4.2.6.8 and 6.1.1.4'
H H 0.0000 0.0000 'International Tables Vol C Tables 4.2.6.8 and 6.1.1.4'
B B 0.0013 0.0007 'International Tables Vol C Tables 4.2.6.8 and 6.1.1.4'
N N 0.0061 0.0033 'International Tables Vol C Tables 4.2.6.8 and 6.1.1.4'
O O 0.0106 0.0060 'International Tables Vol C Tables 4.2.6.8 and 6.1.1.4'

loop_
_geom_angle_atom_site_label_1
_geom_angle_atom_site_label_2
_geom_angle_atom_site_label_3
_geom_angle
_geom_angle_site_symmetry_1
_geom_angle_site_symmetry_3
O1 B1 O6 109.93(11) . .
O1 B1 O4 108.62(13) . .
O6 B1 O4 110.58(11) . .
O1 B1 O3 110.76(11) . .
O6 B1 O3 110.05(13) . .
O4 B1 O3 106.84(11) . .
O7 B2 O1 118.37(14) . .
O7 B2 O2 120.87(13) . .
O1 B2 O2 120.72(14) . .
O3 B3 O8 123.23(14) . .
O3 B3 O2 120.95(14) . .
O8 B3 O2 115.81(13) . .
O9 B4 O4 121.41(14) . .
O9 B4 O5 117.94(13) . .
O4 B4 O5 120.65(14) . .
O6 B5 O10 123.59(14) . .
O6 B5 O5 121.22(14) . .
O10 B5 O5 115.18(13) . .
B2 O1 B1 121.53(13) . .
B2 O2 B3 118.32(12) . .
B3 O3 B1 121.70(12) . .
B4 O4 B1 121.79(12) . .
B4 O5 B5 119.47(12) . .
B5 O6 B1 122.06(12) . .
B2 O7 H7 109.5 . .
B3 O8 H8 109.5 . .
B4 O9 H9 109.5 . .
B5 O10 H10 109.5 . .
N1 C1 C5 110.2(5) . .
N1 C1 C2 110.2(5) . .
C5 C1 C2 105.5(3) . .
N1 C1 H1 110.3 . .
C5 C1 H1 110.3 . .
C2 C1 H1 110.3 . .
C3 C2 C1 105.8(3) . .
C3 C2 H2A 110.6 . .
C1 C2 H2A 110.6 . .
C3 C2 H2B 110.6 . .
C1 C2 H2B 110.6 . .
H2A C2 H2B 108.7 . .
C4 C3 C2 105.2(3) . .
C4 C3 H3A 110.7 . .
C2 C3 H3A 110.7 . .
C4 C3 H3B 110.7 . .
C2 C3 H3B 110.7 . .
H3A C3 H3B 108.8 . .
C3 C4 C5 104.5(3) . .
C3 C4 H4A 110.8 . .
C5 C4 H4A 110.8 . .
C3 C4 H4B 110.8 . .
C5 C4 H4B 110.8 . .
H4A C4 H4B 108.9 . .
C4 C5 C1 102.9(4) . .
C4 C5 H5A 111.2 . .
C1 C5 H5A 111.2 . .
C4 C5 H5B 111.2 . .
C1 C5 H5B 111.2 . .
H5A C5 H5B 109.1 . .
C25 C21 N21 114.2(16) . .
C25 C21 C22 109.5(12) . .
N21 C21 C22 108.5(15) . .
C25 C21 H21 108.2 . .
N21 C21 H21 108.2 . .
C22 C21 H21 108.2 . .
C23 C22 C21 101.7(11) . .
C23 C22 H22A 111.4 . .
C21 C22 H22A 111.4 . .
C23 C22 H22B 111.4 . .
C21 C22 H22B 111.4 . .
H22A C22 H22B 109.3 . .
C24 C23 C22 110.5(11) . .
C24 C23 H23A 109.6 . .
C22 C23 H23A 109.6 . .
C24 C23 H23B 109.6 . .
C22 C23 H23B 109.6 . .
H23A C23 H23B 108.1 . .
C23 C24 C25 108.8(10) . .
C23 C24 H24A 109.9 . .
C25 C24 H24A 109.9 . .
C23 C24 H24B 109.9 . .
C25 C24 H24B 109.9 . .
H24A C24 H24B 108.3 . .
C21 C25 C24 104.7(11) . .
C21 C25 H25A 110.8 . .
C24 C25 H25A 110.8 . .
C21 C25 H25B 110.8 . .
C24 C25 H25B 110.8 . .
H25A C25 H25B 108.9 . .
C21 N21 H21A 109.5 . .
C21 N21 H21B 109.5 . .
H21A N21 H21B 109.5 . .
C21 N21 H21C 109.5 . .
H21A N21 H21C 109.5 . .
H21B N21 H21C 109.5 . .

loop_
_geom_bond_atom_site_label_1
_geom_bond_atom_site_label_2
_geom_bond_distance
_geom_bond_site_symmetry_2
B1 O1 1.455(2) .
B1 O6 1.4701(19) .
B1 O4 1.4715(19) .
B1 O3 1.4763(19) .
B2 O7 1.349(2) .
B2 O1 1.3639(19) .
B2 O2 1.384(2) .
B3 O3 1.354(2) .
B3 O8 1.358(2) .
B3 O2 1.385(2) .
B4 O9 1.355(2) .
B4 O4 1.3581(19) .
B4 O5 1.374(2) .
B5 O6 1.354(2) .
B5 O10 1.359(2) .
B5 O5 1.383(2) .
O7 H7 0.8400 .
O8 H8 0.8400 .
O9 H9 0.8400 .
O10 H10 0.8400 .
C1 N1 1.504(5) .
C1 C5 1.533(4) .
C1 C2 1.551(5) .
C1 H1 1.0000 .
C2 C3 1.539(5) .
C2 H2A 0.9900 .
C2 H2B 0.9900 .
C3 C4 1.492(5) .
C3 H3A 0.9900 .
C3 H3B 0.9900 .
C4 C5 1.529(6) .
C4 H4A 0.9900 .
C4 H4B 0.9900 .
C5 H5A 0.9900 .
C5 H5B 0.9900 .
N1 H1A 0.9100 .
N1 H1B 0.9100 .
N1 H1C 0.9100 .
C21 C25 1.472(13) .
C21 N21 1.486(14) .
C21 C22 1.543(14) .
C21 H21 1.0000 .
C22 C23 1.520(15) .
C22 H22A 0.9900 .
C22 H22B 0.9900 .
C23 C24 1.441(13) .
C23 H23A 0.9900 .
C23 H23B 0.9900 .
C24 C25 1.517(15) .
C24 H24A 0.9900 .
C24 H24B 0.9900 .
C25 H25A 0.9900 .
C25 H25B 0.9900 .
N21 H21A 0.9100 .
N21 H21B 0.9100 .
N21 H21C 0.9100 .

loop_
_geom_hbond_atom_site_label_D
_geom_hbond_atom_site_label_H
_geom_hbond_atom_site_label_A
_geom_hbond_distance_DH
_geom_hbond_distance_HA
_geom_hbond_distance_DA
_geom_hbond_angle_DHA
_geom_hbond_site_symmetry_A
O7 H7 O9 0.84 1.89 2.7241(15) 169.2 1_455
O8 H8 O6 0.84 1.98 2.8194(15) 178.2 4_565
O9 H9 O4 0.84 1.82 2.6603(15) 174.1 3_755
O10 H10 O3 0.84 1.90 2.7311(14) 171.0 4_566
N1 H1A O1 0.91 2.00 2.902(12) 168.9 3_656
N1 H1B O10 0.91 2.22 3.103(8) 162.0 4_466
N1 H1C O8 0.91 2.23 3.108(10) 161.7 1_556
N1 H1C O2 0.91 2.39 3.056(8) 129.8 1_556
N21 H21A O1 0.91 2.00 2.89(4) 166.8 3_656
N21 H21B O10 0.91 2.40 3.29(2) 166.0 4_466
N21 H21C O8 0.91 2.14 3.03(3) 165.5 1_556
N21 H21C O2 0.91 2.43 3.12(2) 132.2 1_556
